data_7231814
loop_
_publ_author_name
'Tripathi, Monika'
'Regnier, Vianney'
'Ziani, Zakaria'
'Devillard, Marc'
'Philouze, Christian'
'Martin, David'

_publ_section_title
;
 Metal free oxidation of vinamidine derivatives: a simple synthesis of
 \a-keto-\b-diimine ligands
;
_journal_issue 67
_journal_name_full 'RSC Advances'
_journal_page_first 38346
_journal_paper_doi 10.1039/C8RA08220K
_journal_volume 8
_journal_year 2018
_chemical_formula_moiety 'C19 H23 N2 O, B F4, 2.2(C0.23 H0.45 Cl0.45)'
_chemical_formula_sum 'C19.5 H24 B Cl F4 N2 O'
_chemical_formula_weight 424.67
_chemical_name_common 7H+
_space_group_crystal_system monoclinic
_space_group_IT_number 14
_space_group_name_Hall '-P 2yn'
_space_group_name_H-M_alt 'P 1 21/n 1'
_symmetry_space_group_name_Hall '-P 2yn'
_symmetry_space_group_name_H-M 'P 1 21/n 1'
_atom_sites_solution_hydrogens geom
_audit_creation_date 2018-05-25
_audit_creation_method
;
Olex2 1.2
(compiled 2014.07.22 svn.r2960 for OlexSys, GUI svn.r4862)
;
_audit_update_record
;
2018-09-07 deposited with the CCDC.
2018-11-09 downloaded from the CCDC.
;
_cell_angle_alpha 90
_cell_angle_beta 91.17(3)
_cell_angle_gamma 90
_cell_formula_units_Z 4
_cell_length_a 9.1627(18)
_cell_length_b 8.6433(17)
_cell_length_c 26.423(5)
_cell_measurement_reflns_used 20252
_cell_measurement_temperature 200
_cell_measurement_theta_max 25.000
_cell_measurement_theta_min 1.542
_cell_volume 2092.2(7)
_computing_cell_refinement EvalCCD
_computing_data_collection Collect
_computing_data_reduction EvalCCD
_computing_molecular_graphics 'Olex2 (Dolomanov et al., 2009)'
_computing_publication_material 'Olex2 (Dolomanov et al., 2009)'
_computing_structure_refinement
;
SHELXL, G.M. Sheldrick, Acta Cryst.
(2008). A64, 112-122
;
_diffrn_ambient_temperature 200
_diffrn_detector 'CCD area detector'
_diffrn_detector_type KappaCCD
_diffrn_measured_fraction_theta_full 0.994
_diffrn_measured_fraction_theta_max 0.994
_diffrn_measurement_device '4 circles diffractometer'
_diffrn_measurement_device_type Incoatec-Bruker-AXS-enraf-noniusKappaCCD
_diffrn_measurement_method 'Phi and omega scans'
_diffrn_radiation_detector CCD
_diffrn_radiation_monochromator 'Multilayer mirrors'
_diffrn_radiation_probe x-ray
_diffrn_radiation_type MoK\a
_diffrn_radiation_wavelength 0.71073
_diffrn_reflns_av_R_equivalents 0.0734
_diffrn_reflns_av_unetI/netI 0.0412
_diffrn_reflns_Laue_measured_fraction_full 0.994
_diffrn_reflns_Laue_measured_fraction_max 0.994
_diffrn_reflns_limit_h_max 10
_diffrn_reflns_limit_h_min -10
_diffrn_reflns_limit_k_max 10
_diffrn_reflns_limit_k_min -10
_diffrn_reflns_limit_l_max 31
_diffrn_reflns_limit_l_min -31
_diffrn_reflns_number 20252
_diffrn_reflns_point_group_measured_fraction_full 0.994
_diffrn_reflns_point_group_measured_fraction_max 0.994
_diffrn_reflns_theta_full 24.996
_diffrn_reflns_theta_max 24.996
_diffrn_reflns_theta_min 1.542
_diffrn_source 'Incoatec ISG250'
_diffrn_source_target Mo
_diffrn_source_type 'Microfocus sealed tube'
_exptl_absorpt_coefficient_mu 0.230
_exptl_absorpt_correction_T_max 1
_exptl_absorpt_correction_T_min 0.313663
_exptl_absorpt_correction_type multi-scan
_exptl_absorpt_process_details
'SADABS-2004/1 (Bruker,2004) was used for absorption correction. R(int) was 0.1483 before and 0.0991 after correction. The Ratio of minimum to maximum transmission is 0.3137. The \l/2 correction factor is 0.0015.'
_exptl_crystal_colour brown
_exptl_crystal_colour_primary brown
_exptl_crystal_density_diffrn 1.348
_exptl_crystal_description block
_exptl_crystal_F_000 884
_exptl_crystal_size_max 0.49
_exptl_crystal_size_mid 0.45
_exptl_crystal_size_min 0.17
_refine_diff_density_max 0.414
_refine_diff_density_min -0.297
_refine_diff_density_rms 0.074
_refine_ls_extinction_method none
_refine_ls_goodness_of_fit_ref 1.106
_refine_ls_hydrogen_treatment constr
_refine_ls_matrix_type full
_refine_ls_number_parameters 319
_refine_ls_number_reflns 3651
_refine_ls_number_restraints 139
_refine_ls_restrained_S_all 1.177
_refine_ls_R_factor_all 0.0856
_refine_ls_R_factor_gt 0.0670
_refine_ls_shift/su_max 0.003
_refine_ls_shift/su_mean 0.000
_refine_ls_structure_factor_coef Fsqd
_refine_ls_weighting_details 'w=1/[\s^2^(Fo^2^)+(0.0715P)^2^+1.9494P] where P=(Fo^2^+2Fc^2^)/3'
_refine_ls_weighting_scheme calc
_refine_ls_wR_factor_gt 0.1712
_refine_ls_wR_factor_ref 0.1887
_reflns_Friedel_coverage 0.000
_reflns_number_gt 2838
_reflns_number_total 3651
_reflns_threshold_expression 'I > 2\s(I)'
_cod_data_source_file c8ra08220k2.cif
_cod_data_source_block nany_CCDC2
_cod_original_formula_sum 'C19.50 H24 B Cl F4 N2 O'
_cod_database_code 7231814
_shelx_space_group_comment
;
The symmetry employed for this shelxl refinement is uniquely defined
by the following loop, which should always be used as a source of
symmetry information in preference to the above space-group names.
They are only intended as comments.
;
_olex2_refinement_description
;
1. Fixed Uiso
 At 1.2 times of:
  All C(H) groups, All C(H,H) groups
 At 1.5 times of:
  All C(H,H,H) groups, All O(H) groups
2. Restrained distances
 C20B-Cl1B
 1.7 with sigma of 0.02
 C20B-Cl1B_$1
 1.7 with sigma of 0.02
 C20A-Cl1A
 1.7 with sigma of 0.02
 C20A-Cl1A_$1
 1.7 with sigma of 0.02
 O1B-C2
 1.4 with sigma of 0.02
3. Rigid bond restraints
 C20B, Cl1B, C20A, Cl1A
 with sigma for 1-2 distances of 0.01 and sigma for 1-3 distances of 0.01
 F2A, F2B, F3A, F3B, F4, F1A, F1B
 with sigma for 1-2 distances of 0.01 and sigma for 1-3 distances of 0.01
 C2, O1B, O1A
 with sigma for 1-2 distances of 0.01 and sigma for 1-3 distances of 0.01
4. Uiso/Uaniso restraints and constraints
C20B \\sim Cl1B \\sim C20A \\sim Cl1A: within 1.7A with sigma of 0.04 and sigma
for terminal atoms of 0.08
F2A \\sim F2B \\sim F3A \\sim F3B \\sim F1A \\sim F1B \\sim F4 \\sim B1: within
1.7A with sigma of 0.04 and sigma for terminal atoms of 0.08
O1B \\sim O1A \\sim C2: within 1.7A with sigma of 0.04 and sigma for terminal
atoms of 0.08
Uanis(O1B) = Uanis(O1A)
5. Others
 Sof(Cl1B)=1-FVAR(1)
 Sof(C20B)=Sof(H20B)=Sof(H20A)=0.5*(1-FVAR(2))
 Sof(C20A)=Sof(H20D)=Sof(H20C)=0.5*FVAR(2)
 Sof(Cl1A)=FVAR(1)
 Sof(F2B)=Sof(F3B)=Sof(F1B)=1-FVAR(2)
 Sof(F2A)=Sof(F3A)=Sof(F1A)=FVAR(2)
 Sof(O1B)=Sof(H1B)=1-FVAR(3)
 Sof(O1A)=Sof(H1A)=FVAR(3)
6.a Secondary CH2 refined with riding coordinates:
 C20B(H20B,H20A), C20A(H20D,H20C)
6.b Aromatic/amide H refined with riding coordinates:
 C9(H9), C19(H19), C15(H15), C13(H13), C12(H12), C18(H18), C16(H16), C11(H11),
 C10(H10), C17(H17)
6.c Idealised Me refined as rotating group:
 C7(H7A,H7B,H7C), C6(H6A,H6B,H6C), C5(H5A,H5B,H5C), C4(H4A,H4B,H4C)
6.d Idealised tetrahedral OH refined as rotating group:
 O1B(H1B), O1A(H1A)
;
_shelx_shelxl_version_number 2014/7
_olex2_submission_special_instructions 'No special instructions were received'

loop_
_space_group_symop_operation_xyz
'x, y, z'
'-x+1/2, y+1/2, -z+1/2'
'-x, -y, -z'
'x-1/2, -y-1/2, z-1/2'

loop_
_atom_site_label
_atom_site_type_symbol
_atom_site_fract_x
_atom_site_fract_y
_atom_site_fract_z
_atom_site_U_iso_or_equiv
_atom_site_adp_type
_atom_site_occupancy
_atom_site_site_symmetry_order
_atom_site_calc_flag
_atom_site_refinement_flags_posn
_atom_site_refinement_flags_adp
_atom_site_refinement_flags_occupancy
_atom_site_disorder_assembly
_atom_site_disorder_group
O1B O -0.1157(16) 0.742(3) 0.5874(5) 0.049(2) Uani 0.62(7) 1 d D U P A 2
H1B H -0.1314 0.8316 0.5958 0.073 Uiso 0.62(7) 1 calc GR . P A 2
F4 F 0.9825(2) 0.0632(3) 0.64025(10) 0.0880(7) Uani 1 1 d . U . . .
N2 N -0.0592(2) 0.7001(3) 0.69212(8) 0.0432(6) Uani 1 1 d . . . . .
F2B F 0.839(3) 0.255(3) 0.6654(16) 0.126(10) Uani 0.153(10) 1 d . U P B 2
F3B F 0.753(4) 0.053(4) 0.6763(13) 0.106(11) Uani 0.153(10) 1 d . U P B 2
N1 N 0.1260(3) 0.6751(3) 0.52426(9) 0.0554(7) Uani 1 1 d . . . . .
F1B F 0.741(2) 0.122(5) 0.6062(7) 0.135(12) Uani 0.153(10) 1 d . U P B 2
C8 C 0.2453(3) 0.5352(3) 0.59245(9) 0.0409(6) Uani 1 1 d . . . . .
C14 C 0.1970(3) 0.7461(3) 0.67966(10) 0.0400(6) Uani 1 1 d . . . . .
C3 C 0.0496(3) 0.7087(3) 0.65950(9) 0.0377(6) Uani 1 1 d . . . . .
C2 C 0.0239(3) 0.6945(3) 0.60688(10) 0.0425(6) Uani 1 1 d D U . . .
C9 C 0.2079(3) 0.4028(3) 0.61888(10) 0.0472(7) Uani 1 1 d . . . . .
H9 H 0.1102 0.3802 0.6243 0.057 Uiso 1 1 calc R . . . .
C19 C 0.2776(3) 0.8627(3) 0.65806(11) 0.0468(7) Uani 1 1 d . . . . .
H19 H 0.2387 0.9188 0.6309 0.056 Uiso 1 1 calc R . . . .
C15 C 0.2571(3) 0.6633(4) 0.72046(11) 0.0500(7) Uani 1 1 d . . . . .
H15 H 0.2047 0.5831 0.7349 0.060 Uiso 1 1 calc R . . . .
C1 C 0.1300(3) 0.6412(3) 0.57368(10) 0.0438(6) Uani 1 1 d . . . . .
C7 C -0.0549(3) 0.7736(4) 0.74184(11) 0.0544(8) Uani 1 1 d . . . . .
H7A H -0.0517 0.6954 0.7676 0.082 Uiso 1 1 calc GR . . . .
H7B H -0.1405 0.8361 0.7457 0.082 Uiso 1 1 calc GR . . . .
H7C H 0.0305 0.8376 0.7449 0.082 Uiso 1 1 calc GR . . . .
C13 C 0.3917(3) 0.5673(4) 0.58478(11) 0.0520(7) Uani 1 1 d . . . . .
H13 H 0.4178 0.6554 0.5669 0.062 Uiso 1 1 calc R . . . .
C12 C 0.4979(3) 0.4701(5) 0.60340(12) 0.0615(9) Uani 1 1 d . . . . .
H12 H 0.5958 0.4928 0.5985 0.074 Uiso 1 1 calc R . . . .
B1 B 0.8402(4) 0.1069(4) 0.64282(13) 0.0477(8) Uani 1 1 d . . . . .
C18 C 0.4163(3) 0.8963(4) 0.67671(14) 0.0593(9) Uani 1 1 d . . . . .
H18 H 0.4715 0.9731 0.6616 0.071 Uiso 1 1 calc R . . . .
C16 C 0.3926(3) 0.7002(4) 0.73911(13) 0.0607(9) Uani 1 1 d . . . . .
H16 H 0.4312 0.6460 0.7667 0.073 Uiso 1 1 calc R . . . .
C6 C -0.1950(3) 0.6190(4) 0.68058(13) 0.0600(8) Uani 1 1 d . . . . .
H6A H -0.2659 0.6910 0.6673 0.090 Uiso 1 1 calc GR . . . .
H6B H -0.2310 0.5727 0.7109 0.090 Uiso 1 1 calc GR . . . .
H6C H -0.1778 0.5400 0.6559 0.090 Uiso 1 1 calc GR . . . .
C11 C 0.4589(4) 0.3379(5) 0.62950(12) 0.0669(10) Uani 1 1 d . . . . .
H11 H 0.5308 0.2714 0.6420 0.080 Uiso 1 1 calc R . . . .
C10 C 0.3149(4) 0.3050(4) 0.63698(12) 0.0611(9) Uani 1 1 d . . . . .
H10 H 0.2894 0.2159 0.6544 0.073 Uiso 1 1 calc R . . . .
C17 C 0.4724(3) 0.8156(4) 0.71777(15) 0.0643(10) Uani 1 1 d . . . . .
H17 H 0.5645 0.8399 0.7309 0.077 Uiso 1 1 calc R . . . .
C5 C 0.1985(4) 0.5816(4) 0.48622(12) 0.0696(10) Uani 1 1 d . . . . .
H5A H 0.2845 0.6343 0.4752 0.104 Uiso 1 1 calc GR . . . .
H5B H 0.1333 0.5656 0.4578 0.104 Uiso 1 1 calc GR . . . .
H5C H 0.2254 0.4834 0.5006 0.104 Uiso 1 1 calc GR . . . .
C4 C 0.0507(5) 0.8111(5) 0.50379(14) 0.0782(11) Uani 1 1 d . . . . .
H4A H -0.0450 0.7821 0.4918 0.117 Uiso 1 1 calc GR . . . .
H4B H 0.1052 0.8528 0.4763 0.117 Uiso 1 1 calc GR . . . .
H4C H 0.0425 0.8878 0.5299 0.117 Uiso 1 1 calc GR . . . .
Cl1B Cl 0.6223(10) 0.958(2) 0.4755(4) 0.212(4) Uani 0.454(13) 1 d D U P C 2
C20B C 0.456(3) 0.906(2) 0.4894(8) 0.182(10) Uani 0.227(6) 1 d D U P C 2
H20B H 0.4586 0.8092 0.5078 0.219 Uiso 0.227(6) 1 calc R . P C 2
H20A H 0.3992 0.8908 0.4584 0.219 Uiso 0.227(6) 1 calc R . P C 2
C20A C 0.482(2) 0.985(2) 0.4708(6) 0.124(6) Uani 0.273(6) 1 d D U P C 1
H20D H 0.4043 0.9214 0.4567 0.149 Uiso 0.273(6) 1 calc R . P C 1
H20C H 0.5312 1.0307 0.4422 0.149 Uiso 0.273(6) 1 calc R . P C 1
Cl1A Cl 0.6045(5) 0.8599(7) 0.4979(2) 0.137(2) Uani 0.546(13) 1 d D U P C 1
F2A F 0.8226(4) 0.2524(4) 0.6253(2) 0.0945(15) Uani 0.847(10) 1 d . U P B 1
F3A F 0.7968(8) 0.0953(10) 0.69085(19) 0.116(2) Uani 0.847(10) 1 d . U P B 1
F1A F 0.7624(4) 0.0039(5) 0.61331(15) 0.1033(15) Uani 0.847(10) 1 d . U P B 1
O1A O -0.118(3) 0.708(3) 0.5834(6) 0.049(2) Uani 0.38(7) 1 d . U P A 1
H1A H -0.1570 0.7887 0.5928 0.073 Uiso 0.38(7) 1 calc GR . P A 1

loop_
_atom_site_aniso_label
_atom_site_aniso_U_11
_atom_site_aniso_U_22
_atom_site_aniso_U_33
_atom_site_aniso_U_23
_atom_site_aniso_U_13
_atom_site_aniso_U_12
O1B 0.0621(15) 0.038(6) 0.0463(18) -0.022(3) -0.0124(15) 0.013(3)
F4 0.0523(12) 0.0825(16) 0.1294(19) -0.0057(14) 0.0081(11) 0.0168(11)
N2 0.0373(12) 0.0460(13) 0.0462(12) -0.0059(10) -0.0003(9) 0.0003(10)
F2B 0.133(17) 0.072(12) 0.17(3) -0.002(16) 0.030(18) 0.027(11)
F3B 0.090(17) 0.117(18) 0.11(3) 0.039(19) 0.040(16) -0.031(13)
N1 0.0708(17) 0.0545(16) 0.0408(13) 0.0010(11) 0.0000(11) 0.0165(13)
F1B 0.130(16) 0.20(3) 0.073(10) -0.035(13) -0.051(10) 0.092(17)
C8 0.0445(15) 0.0395(15) 0.0388(13) -0.0060(11) 0.0011(11) 0.0061(12)
C14 0.0382(14) 0.0399(15) 0.0417(14) -0.0072(11) 0.0003(11) 0.0035(11)
C3 0.0377(13) 0.0314(13) 0.0439(14) -0.0013(11) -0.0009(11) 0.0049(11)
C2 0.0399(14) 0.0423(15) 0.0449(14) -0.0034(12) -0.0072(11) 0.0103(12)
C9 0.0512(16) 0.0439(16) 0.0465(15) -0.0017(12) 0.0028(12) 0.0030(13)
C19 0.0471(16) 0.0405(15) 0.0530(16) -0.0065(13) 0.0037(12) 0.0013(13)
C15 0.0492(16) 0.0514(17) 0.0492(16) -0.0015(13) -0.0043(12) 0.0041(14)
C1 0.0495(16) 0.0396(15) 0.0422(14) -0.0028(12) -0.0023(12) 0.0013(13)
C7 0.0552(18) 0.064(2) 0.0443(15) -0.0076(14) 0.0058(13) -0.0002(15)
C13 0.0522(17) 0.0573(19) 0.0468(16) -0.0051(13) 0.0078(13) 0.0011(14)
C12 0.0404(16) 0.089(3) 0.0550(18) -0.0190(18) 0.0006(13) 0.0092(17)
B1 0.0443(18) 0.0469(19) 0.0517(19) -0.0013(15) -0.0003(14) 0.0079(15)
C18 0.0452(17) 0.0466(18) 0.086(2) -0.0183(17) 0.0083(16) -0.0052(14)
C16 0.0503(18) 0.068(2) 0.0629(19) -0.0120(17) -0.0171(15) 0.0154(17)
C6 0.0444(17) 0.065(2) 0.070(2) -0.0112(17) 0.0029(14) -0.0070(15)
C11 0.067(2) 0.079(3) 0.0540(18) -0.0024(17) -0.0051(16) 0.034(2)
C10 0.073(2) 0.0523(19) 0.0577(18) 0.0077(15) 0.0048(16) 0.0204(17)
C17 0.0390(16) 0.063(2) 0.090(2) -0.0293(19) -0.0118(16) 0.0091(16)
C5 0.093(3) 0.074(2) 0.0420(16) -0.0108(16) 0.0041(16) 0.016(2)
C4 0.105(3) 0.072(2) 0.058(2) 0.0151(18) -0.0008(19) 0.029(2)
Cl1B 0.230(7) 0.266(11) 0.141(5) -0.032(7) 0.026(5) 0.023(7)
C20B 0.199(15) 0.16(2) 0.18(2) -0.054(18) -0.066(16) -0.032(18)
C20A 0.092(11) 0.217(19) 0.062(10) -0.008(12) -0.009(8) -0.057(10)
Cl1A 0.138(3) 0.156(4) 0.118(3) -0.019(3) 0.013(2) -0.028(2)
F2A 0.103(2) 0.0582(18) 0.122(4) 0.024(2) 0.016(2) 0.0265(16)
F3A 0.113(5) 0.186(7) 0.0490(18) 0.002(3) 0.017(2) 0.025(4)
F1A 0.083(2) 0.085(3) 0.140(3) -0.049(2) -0.0423(19) 0.0145(18)
O1A 0.0621(15) 0.038(6) 0.0463(18) -0.022(3) -0.0124(15) 0.013(3)

loop_
_atom_type_symbol
_atom_type_description
_atom_type_scat_dispersion_real
_atom_type_scat_dispersion_imag
_atom_type_scat_source
C C 0.0033 0.0016 'International Tables Vol C Tables 4.2.6.8 and 6.1.1.4'
H H 0.0000 0.0000 'International Tables Vol C Tables 4.2.6.8 and 6.1.1.4'
B B 0.0013 0.0007 'International Tables Vol C Tables 4.2.6.8 and 6.1.1.4'
Cl Cl 0.1484 0.1585 'International Tables Vol C Tables 4.2.6.8 and 6.1.1.4'
F F 0.0171 0.0103 'International Tables Vol C Tables 4.2.6.8 and 6.1.1.4'
N N 0.0061 0.0033 'International Tables Vol C Tables 4.2.6.8 and 6.1.1.4'
O O 0.0106 0.0060 'International Tables Vol C Tables 4.2.6.8 and 6.1.1.4'

loop_
_geom_angle_atom_site_label_1
_geom_angle_atom_site_label_2
_geom_angle_atom_site_label_3
_geom_angle
_geom_angle_site_symmetry_1
_geom_angle_site_symmetry_3
C2 O1B H1B 109.5 . .
C3 N2 C7 123.4(2) . .
C3 N2 C6 122.6(2) . .
C6 N2 C7 114.0(2) . .
C1 N1 C5 123.1(3) . .
C1 N1 C4 122.7(3) . .
C5 N1 C4 114.1(3) . .
C9 C8 C1 119.9(3) . .
C9 C8 C13 119.2(3) . .
C13 C8 C1 120.9(3) . .
C19 C14 C3 120.2(2) . .
C19 C14 C15 119.2(3) . .
C15 C14 C3 120.6(3) . .
N2 C3 C14 118.0(2) . .
N2 C3 C2 121.4(2) . .
C2 C3 C14 120.5(2) . .
C3 C2 O1B 117.4(7) . .
C3 C2 O1A 123.3(7) . .
C1 C2 O1B 119.8(7) . .
C1 C2 C3 122.8(2) . .
C1 C2 O1A 113.1(7) . .
C8 C9 H9 120.0 . .
C10 C9 C8 120.0(3) . .
C10 C9 H9 120.0 . .
C14 C19 H19 120.0 . .
C14 C19 C18 120.1(3) . .
C18 C19 H19 120.0 . .
C14 C15 H15 120.0 . .
C16 C15 C14 120.0(3) . .
C16 C15 H15 120.0 . .
N1 C1 C8 118.0(2) . .
N1 C1 C2 122.2(3) . .
C2 C1 C8 119.7(2) . .
N2 C7 H7A 109.5 . .
N2 C7 H7B 109.5 . .
N2 C7 H7C 109.5 . .
H7A C7 H7B 109.5 . .
H7A C7 H7C 109.5 . .
H7B C7 H7C 109.5 . .
C8 C13 H13 119.8 . .
C12 C13 C8 120.4(3) . .
C12 C13 H13 119.8 . .
C13 C12 H12 120.1 . .
C13 C12 C11 119.8(3) . .
C11 C12 H12 120.1 . .
F4 B1 F2B 106.6(11) . .
F4 B1 F1A 106.2(3) . .
F3B B1 F4 122.9(19) . .
F3B B1 F2B 92(2) . .
F3B B1 F1B 96(2) . .
F1B B1 F4 129.6(10) . .
F1B B1 F2B 102.1(17) . .
F2A B1 F4 110.5(3) . .
F2A B1 F1A 110.6(3) . .
F3A B1 F4 109.2(4) . .
F3A B1 F2A 111.1(5) . .
F3A B1 F1A 109.2(4) . .
C19 C18 H18 120.1 . .
C17 C18 C19 119.9(3) . .
C17 C18 H18 120.1 . .
C15 C16 H16 119.6 . .
C15 C16 C17 120.8(3) . .
C17 C16 H16 119.6 . .
N2 C6 H6A 109.5 . .
N2 C6 H6B 109.5 . .
N2 C6 H6C 109.5 . .
H6A C6 H6B 109.5 . .
H6A C6 H6C 109.5 . .
H6B C6 H6C 109.5 . .
C12 C11 H11 119.9 . .
C10 C11 C12 120.2(3) . .
C10 C11 H11 119.9 . .
C9 C10 H10 119.8 . .
C11 C10 C9 120.4(3) . .
C11 C10 H10 119.8 . .
C18 C17 H17 120.0 . .
C16 C17 C18 120.0(3) . .
C16 C17 H17 120.0 . .
N1 C5 H5A 109.5 . .
N1 C5 H5B 109.5 . .
N1 C5 H5C 109.5 . .
H5A C5 H5B 109.5 . .
H5A C5 H5C 109.5 . .
H5B C5 H5C 109.5 . .
N1 C4 H4A 109.5 . .
N1 C4 H4B 109.5 . .
N1 C4 H4C 109.5 . .
H4A C4 H4B 109.5 . .
H4A C4 H4C 109.5 . .
H4B C4 H4C 109.5 . .
C20B Cl1B C20B 69.7(14) . 3_676
Cl1B C20B Cl1B 110.3(14) . 3_676
Cl1B C20B H20B 109.6 3_676 .
Cl1B C20B H20B 109.6 . .
Cl1B C20B H20A 109.6 . .
Cl1B C20B H20A 109.6 3_676 .
H20B C20B H20A 108.1 . .
H20D C20A H20C 106.3 . .
Cl1A C20A H20D 105.9 3_676 .
Cl1A C20A H20D 105.9 . .
Cl1A C20A H20C 105.9 . .
Cl1A C20A H20C 105.9 3_676 .
Cl1A C20A Cl1A 125.6(10) . 3_676
C20A Cl1A C20A 54.4(10) . 3_676
C2 O1A H1A 109.5 . .

loop_
_geom_bond_atom_site_label_1
_geom_bond_atom_site_label_2
_geom_bond_distance
_geom_bond_site_symmetry_2
O1B H1B 0.8200 .
O1B C2 1.429(15) .
F4 B1 1.361(4) .
N2 C3 1.333(3) .
N2 C7 1.459(4) .
N2 C6 1.455(4) .
F2B B1 1.41(2) .
F3B B1 1.29(3) .
N1 C1 1.338(4) .
N1 C5 1.460(4) .
N1 C4 1.461(4) .
F1B B1 1.322(16) .
C8 C9 1.387(4) .
C8 C1 1.477(4) .
C8 C13 1.388(4) .
C14 C3 1.478(4) .
C14 C19 1.380(4) .
C14 C15 1.397(4) .
C3 C2 1.411(4) .
C2 C1 1.401(4) .
C2 O1A 1.44(3) .
C9 H9 0.9300 .
C9 C10 1.373(4) .
C19 H19 0.9300 .
C19 C18 1.384(4) .
C15 H15 0.9300 .
C15 C16 1.364(4) .
C7 H7A 0.9600 .
C7 H7B 0.9600 .
C7 H7C 0.9600 .
C13 H13 0.9300 .
C13 C12 1.369(5) .
C12 H12 0.9300 .
C12 C11 1.385(5) .
B1 F2A 1.348(5) .
B1 F3A 1.341(6) .
B1 F1A 1.373(4) .
C18 H18 0.9300 .
C18 C17 1.380(5) .
C16 H16 0.9300 .
C16 C17 1.365(5) .
C6 H6A 0.9600 .
C6 H6B 0.9600 .
C6 H6C 0.9600 .
C11 H11 0.9300 .
C11 C10 1.368(5) .
C10 H10 0.9300 .
C17 H17 0.9300 .
C5 H5A 0.9600 .
C5 H5B 0.9600 .
C5 H5C 0.9600 .
C4 H4A 0.9600 .
C4 H4B 0.9600 .
C4 H4C 0.9600 .
Cl1B C20B 1.671(18) 3_676
Cl1B C20B 1.634(18) .
C20B Cl1B 1.671(18) 3_676
C20B H20B 0.9700 .
C20B H20A 0.9700 .
C20A H20D 0.9700 .
C20A H20C 0.9700 .
C20A Cl1A 1.771(15) 3_676
C20A Cl1A 1.704(16) .
Cl1A C20A 1.771(15) 3_676
O1A H1A 0.8200 .
